data_4036132
loop_
_publ_author_name
'Ying, Jun'
'Brown, Kenneth B.'
'Sandridge, Matthew J.'
'Hering, Brooke A.'
'Sabat, Michal'
'Pu, Lin'

_publ_section_title
;
 Rh(I)-catalyzed chemo- and stereoselective domino cycloaddition of
 optically active propargyl 2,4-hexadienyl ethers.
;
_journal_issue 6
_journal_name_full 'The Journal of organic chemistry'
_journal_page_first 3195
_journal_page_last 3202
_journal_paper_doi 10.1021/acs.joc.5b00150
_journal_volume 80
_journal_year 2015
_chemical_formula_sum 'C21 H32 O2 Si'
_chemical_formula_weight 344.55
_space_group_crystal_system triclinic
_space_group_IT_number 2
_space_group_name_Hall '-P 1'
_space_group_name_H-M_alt 'P -1'
_atom_sites_solution_hydrogens geom
_audit_creation_method SHELXL-2014
_cell_angle_alpha 82.598(2)
_cell_angle_beta 87.292(2)
_cell_angle_gamma 68.4661(19)
_cell_formula_units_Z 2
_cell_length_a 8.0904(10)
_cell_length_b 9.9920(12)
_cell_length_c 13.4675(16)
_cell_measurement_reflns_used 9961
_cell_measurement_temperature 153(2)
_cell_measurement_theta_max 35.60
_cell_measurement_theta_min 3.31
_cell_volume 1004.3(2)
_computing_cell_refinement 'Bruker SAINT'
_computing_data_collection 'Bruker APEX2'
_computing_data_reduction 'Bruker SAINT'
_computing_molecular_graphics 'Bruker SHELXTL'
_computing_publication_material 'Bruker SHELXTL'
_computing_structure_refinement 'SHELXL-2014 (Sheldrick, 2014)'
_computing_structure_solution 'SHELXS-97 (Sheldrick 2008)'
_diffrn_ambient_temperature 153(2)
_diffrn_measured_fraction_theta_full 0.995
_diffrn_measured_fraction_theta_max 0.956
_diffrn_measurement_device_type 'Bruker APEX-II CCD'
_diffrn_measurement_method '\f and \w scans'
_diffrn_radiation_type MoK\a
_diffrn_radiation_wavelength 0.71073
_diffrn_reflns_av_R_equivalents 0.0204
_diffrn_reflns_av_unetI/netI 0.0228
_diffrn_reflns_Laue_measured_fraction_full 0.995
_diffrn_reflns_Laue_measured_fraction_max 0.956
_diffrn_reflns_limit_h_max 12
_diffrn_reflns_limit_h_min -12
_diffrn_reflns_limit_k_max 16
_diffrn_reflns_limit_k_min -16
_diffrn_reflns_limit_l_max 21
_diffrn_reflns_limit_l_min -22
_diffrn_reflns_number 24483
_diffrn_reflns_point_group_measured_fraction_full 0.995
_diffrn_reflns_point_group_measured_fraction_max 0.956
_diffrn_reflns_theta_full 25.242
_diffrn_reflns_theta_max 35.718
_diffrn_reflns_theta_min 3.314
_exptl_absorpt_coefficient_mu 0.127
_exptl_absorpt_correction_T_max 0.7470
_exptl_absorpt_correction_T_min 0.6556
_exptl_absorpt_correction_type empirical
_exptl_absorpt_process_details 'Bruker SADABS'
_exptl_crystal_colour colourless
_exptl_crystal_density_diffrn 1.139
_exptl_crystal_density_meas ?
_exptl_crystal_density_method 'not measured'
_exptl_crystal_description block
_exptl_crystal_F_000 376
_exptl_crystal_size_max 0.460
_exptl_crystal_size_mid 0.440
_exptl_crystal_size_min 0.380
_refine_diff_density_max 0.943
_refine_diff_density_min -0.711
_refine_diff_density_rms 0.061
_refine_ls_extinction_coef 0
_refine_ls_extinction_method none
_refine_ls_goodness_of_fit_ref 0.984
_refine_ls_hydrogen_treatment constr
_refine_ls_matrix_type full
_refine_ls_number_parameters 222
_refine_ls_number_reflns 8925
_refine_ls_number_restraints 0
_refine_ls_restrained_S_all 0.984
_refine_ls_R_factor_all 0.0767
_refine_ls_R_factor_gt 0.0638
_refine_ls_shift/su_max 0.002
_refine_ls_shift/su_mean 0.000
_refine_ls_structure_factor_coef Fsqd
_refine_ls_weighting_details 'w=1/[\s^2^(Fo^2^)+(0.1054P)^2^+0.3671P] where P=(Fo^2^+2Fc^2^)/3'
_refine_ls_weighting_scheme calc
_refine_ls_wR_factor_gt 0.1811
_refine_ls_wR_factor_ref 0.1976
_reflns_Friedel_coverage 0.000
_reflns_number_gt 7202
_reflns_number_total 8925
_reflns_threshold_expression 'I > 2\s(I)'
_cod_data_source_file jo5b00150_si_003.cif
_cod_data_source_block C21H32O2Si
_cod_depositor_comments
;
The following automatic conversions were performed:

data item '_exptl_crystal_density_meas' value 'not measured' was
changed to '?' -- the value is perceived as not measured.

Automatic conversion script
Id: cif_fix_values 6909 2019-04-08 15:41:33Z antanas 
;
_cod_database_code 4036132
_shelx_space_group_comment
; 
The symmetry employed for this shelxl refinement is uniquely defined 
by the following loop, which should always be used as a source of 
symmetry information in preference to the above space-group names. 
They are only intended as comments. 
;
_shelx_estimated_absorpt_t_min 0.944
_shelx_estimated_absorpt_t_max 0.953
_shelxl_version_number 2014-3

loop_
_space_group_symop_operation_xyz
'x, y, z'
'-x, -y, -z'

loop_
_atom_site_label
_atom_site_type_symbol
_atom_site_fract_x
_atom_site_fract_y
_atom_site_fract_z
_atom_site_U_iso_or_equiv
_atom_site_adp_type
_atom_site_occupancy
_atom_site_site_symmetry_order
_atom_site_calc_flag
_atom_site_refinement_flags_posn
_atom_site_refinement_flags_adp
Si1 Si 0.81006(5) 0.38724(3) 0.18208(3) 0.04173(11) Uani 1 1 d . .
O1 O 0.60367(14) -0.13017(12) 0.12625(9) 0.0456(2) Uani 1 1 d . .
O2 O 1.0117(2) 0.12852(13) 0.35345(9) 0.0604(4) Uani 1 1 d . .
C1 C 0.79107(13) -0.03779(10) 0.20953(7) 0.02448(16) Uani 1 1 d . .
C2 C 0.89432(16) -0.15160(12) 0.13853(8) 0.0315(2) Uani 1 1 d . .
H2 H 0.9208 -0.2478 0.1798 0.038 Uiso 1 1 calc R U
C3 C 1.07165(18) -0.14348(14) 0.11102(9) 0.0376(2) Uani 1 1 d . .
H3 H 1.1086 -0.1307 0.0436 0.045 Uiso 1 1 calc R U
C4 C 1.17380(16) -0.15571(14) 0.18903(10) 0.0377(2) Uani 1 1 d . .
H4 H 1.2894 -0.1525 0.1795 0.045 Uiso 1 1 calc R U
C5 C 1.10070(15) -0.17483(12) 0.29313(9) 0.0326(2) Uani 1 1 d . .
H5 H 1.0833 -0.2697 0.3003 0.039 Uiso 1 1 calc R U
C6 C 0.91105(14) -0.05454(10) 0.30198(7) 0.02584(17) Uani 1 1 d . .
C7 C 0.93422(17) 0.09350(12) 0.29221(9) 0.0324(2) Uani 1 1 d . .
C8 C 0.83178(16) 0.19191(11) 0.20672(8) 0.03060(19) Uani 1 1 d . .
C9 C 0.74143(15) 0.12117(11) 0.16743(8) 0.02827(18) Uani 1 1 d . .
C10 C 0.56253(18) 0.17975(14) 0.11767(11) 0.0408(3) Uani 1 1 d . .
H10A H 0.5688 0.1531 0.0489 0.049 Uiso 1 1 calc R U
H10B H 0.5058 0.2862 0.1163 0.049 Uiso 1 1 calc R U
C11 C 0.46796(17) 0.09863(17) 0.19074(12) 0.0436(3) Uani 1 1 d . .
H11A H 0.4347 0.1441 0.2534 0.052 Uiso 1 1 calc R U
H11B H 0.3597 0.0978 0.1599 0.052 Uiso 1 1 calc R U
C12 C 0.60550(16) -0.05408(14) 0.21074(9) 0.0341(2) Uani 1 1 d . .
H12 H 0.5831 -0.1060 0.2755 0.041 Uiso 1 1 calc R U
C13 C 0.7556(2) -0.14207(17) 0.06406(11) 0.0430(3) Uani 1 1 d . .
H13A H 0.7320 -0.0559 0.0136 0.052 Uiso 1 1 calc R U
H13B H 0.7923 -0.2301 0.0294 0.052 Uiso 1 1 calc R U
C14 C 1.2324(2) -0.1864(2) 0.37511(12) 0.0515(4) Uani 1 1 d . .
H14A H 1.3416 -0.2706 0.3688 0.077 Uiso 1 1 calc R U
H14B H 1.1792 -0.1979 0.4410 0.077 Uiso 1 1 calc R U
H14C H 1.2605 -0.0983 0.3679 0.077 Uiso 1 1 calc R U
C15 C 0.82160(16) -0.07478(12) 0.40318(8) 0.0326(2) Uani 1 1 d . .
H15A H 0.8839 -0.0503 0.4556 0.039 Uiso 1 1 calc R U
H15B H 0.6977 -0.0045 0.4002 0.039 Uiso 1 1 calc R U
C16 C 0.8180(2) -0.22602(15) 0.43537(10) 0.0404(3) Uani 1 1 d . .
H16A H 0.7837 -0.2619 0.3774 0.048 Uiso 1 1 calc R U
H16B H 0.9388 -0.2929 0.4565 0.048 Uiso 1 1 calc R U
C17 C 0.6891(3) -0.2271(2) 0.52065(13) 0.0605(5) Uani 1 1 d . .
H17A H 0.7198 -0.1860 0.5771 0.073 Uiso 1 1 calc R U
H17B H 0.5676 -0.1638 0.4981 0.073 Uiso 1 1 calc R U
C18 C 0.6898(5) -0.3777(4) 0.5577(2) 0.1009(11) Uani 1 1 d . .
H18A H 0.6541 -0.4174 0.5031 0.151 Uiso 1 1 calc R U
H18B H 0.6062 -0.3717 0.6136 0.151 Uiso 1 1 calc R U
H18C H 0.8096 -0.4411 0.5803 0.151 Uiso 1 1 calc R U
C19 C 0.7479(6) 0.4550(3) 0.0474(3) 0.1228(15) Uani 1 1 d . .
H19A H 0.6924 0.3945 0.0212 0.184 Uiso 1 1 calc R U
H19B H 0.8549 0.4503 0.0084 0.184 Uiso 1 1 calc R U
H19C H 0.6640 0.5555 0.0422 0.184 Uiso 1 1 calc R U
C20 C 1.0283(3) 0.4012(2) 0.1947(3) 0.0946(10) Uani 1 1 d . .
H20A H 1.0179 0.5023 0.1773 0.142 Uiso 1 1 calc R U
H20B H 1.1134 0.3405 0.1496 0.142 Uiso 1 1 calc R U
H20C H 1.0699 0.3683 0.2640 0.142 Uiso 1 1 calc R U
C21 C 0.6473(7) 0.4955(3) 0.2643(4) 0.177(3) Uani 1 1 d . .
H21A H 0.6827 0.4584 0.3341 0.266 Uiso 1 1 calc R U
H21B H 0.5312 0.4905 0.2524 0.266 Uiso 1 1 calc R U
H21C H 0.6395 0.5964 0.2510 0.266 Uiso 1 1 calc R U

loop_
_atom_site_aniso_label
_atom_site_aniso_U_11
_atom_site_aniso_U_22
_atom_site_aniso_U_33
_atom_site_aniso_U_23
_atom_site_aniso_U_13
_atom_site_aniso_U_12
Si1 0.0449(2) 0.02099(14) 0.0589(2) -0.00196(13) -0.00390(16) -0.01194(13)
O1 0.0449(5) 0.0504(5) 0.0548(6) -0.0142(4) -0.0044(4) -0.0298(4)
O2 0.0918(10) 0.0477(6) 0.0561(6) 0.0073(5) -0.0389(6) -0.0421(6)
C1 0.0272(4) 0.0231(4) 0.0251(4) -0.0027(3) -0.0006(3) -0.0114(3)
C2 0.0374(5) 0.0277(4) 0.0328(5) -0.0090(3) 0.0021(4) -0.0144(4)
C3 0.0394(6) 0.0401(6) 0.0349(5) -0.0103(4) 0.0109(4) -0.0159(5)
C4 0.0299(5) 0.0400(6) 0.0437(6) -0.0076(5) 0.0073(4) -0.0133(4)
C5 0.0282(4) 0.0307(5) 0.0355(5) -0.0016(4) -0.0016(4) -0.0073(4)
C6 0.0293(4) 0.0227(4) 0.0254(4) -0.0011(3) -0.0021(3) -0.0098(3)
C7 0.0406(5) 0.0265(4) 0.0333(5) -0.0009(3) -0.0086(4) -0.0158(4)
C8 0.0373(5) 0.0225(4) 0.0324(4) -0.0012(3) -0.0057(4) -0.0114(3)
C9 0.0329(4) 0.0234(4) 0.0278(4) -0.0007(3) -0.0045(3) -0.0098(3)
C10 0.0400(6) 0.0336(5) 0.0453(6) 0.0016(4) -0.0166(5) -0.0093(4)
C11 0.0285(5) 0.0496(7) 0.0499(7) -0.0091(6) -0.0034(5) -0.0095(5)
C12 0.0316(5) 0.0402(5) 0.0351(5) -0.0020(4) -0.0010(4) -0.0191(4)
C13 0.0512(7) 0.0462(7) 0.0406(6) -0.0175(5) -0.0028(5) -0.0240(6)
C14 0.0359(6) 0.0611(9) 0.0496(8) -0.0016(6) -0.0136(5) -0.0084(6)
C15 0.0386(5) 0.0319(5) 0.0248(4) -0.0027(3) 0.0017(4) -0.0103(4)
C16 0.0477(7) 0.0395(6) 0.0336(5) 0.0053(4) 0.0026(5) -0.0189(5)
C17 0.0683(11) 0.0836(13) 0.0445(8) -0.0036(8) 0.0134(7) -0.0480(10)
C18 0.146(3) 0.119(2) 0.0720(14) 0.0156(14) 0.0145(16) -0.099(2)
C19 0.204(4) 0.0761(16) 0.108(2) 0.0529(16) -0.076(2) -0.086(2)
C20 0.0691(13) 0.0463(10) 0.172(3) 0.0206(13) -0.0211(16) -0.0337(10)
C21 0.214(4) 0.0631(15) 0.270(6) -0.083(2) 0.188(5) -0.070(2)

loop_
_atom_type_symbol
_atom_type_description
_atom_type_scat_dispersion_real
_atom_type_scat_dispersion_imag
_atom_type_scat_source
C C 0.0033 0.0016 'International Tables Vol C Tables 4.2.6.8 and 6.1.1.4'
H H 0.0000 0.0000 'International Tables Vol C Tables 4.2.6.8 and 6.1.1.4'
O O 0.0106 0.0060 'International Tables Vol C Tables 4.2.6.8 and 6.1.1.4'
Si Si 0.0817 0.0704 'International Tables Vol C Tables 4.2.6.8 and 6.1.1.4'

loop_
_geom_angle_atom_site_label_1
_geom_angle_atom_site_label_2
_geom_angle_atom_site_label_3
_geom_angle
C21 Si1 C20 111.7(2)
C21 Si1 C19 111.0(3)
C20 Si1 C19 104.47(18)
C21 Si1 C8 110.81(11)
C20 Si1 C8 109.76(8)
C19 Si1 C8 108.94(10)
C13 O1 C12 110.19(9)
C9 C1 C2 116.62(8)
C9 C1 C12 101.12(8)
C2 C1 C12 99.97(8)
C9 C1 C6 103.38(7)
C2 C1 C6 109.22(8)
C12 C1 C6 127.28(8)
C3 C2 C13 124.53(11)
C3 C2 C1 111.53(9)
C13 C2 C1 103.75(10)
C4 C3 C2 114.34(11)
C3 C4 C5 118.23(11)
C4 C5 C14 112.34(11)
C4 C5 C6 109.65(9)
C14 C5 C6 114.77(10)
C15 C6 C7 108.16(9)
C15 C6 C1 113.41(9)
C7 C6 C1 102.64(7)
C15 C6 C5 112.57(8)
C7 C6 C5 107.62(9)
C1 C6 C5 111.73(8)
O2 C7 C8 124.57(10)
O2 C7 C6 123.77(10)
C8 C7 C6 111.24(9)
C9 C8 C7 106.59(9)
C9 C8 Si1 130.20(8)
C7 C8 Si1 122.23(8)
C8 C9 C10 129.75(10)
C8 C9 C1 115.21(9)
C10 C9 C1 111.31(9)
C9 C10 C11 98.45(10)
C12 C11 C10 103.98(10)
O1 C12 C11 107.73(10)
O1 C12 C1 106.61(9)
C11 C12 C1 106.33(10)
O1 C13 C2 102.51(10)
C16 C15 C6 115.93(9)
C17 C16 C15 112.22(13)
C18 C17 C16 113.3(2)

loop_
_geom_bond_atom_site_label_1
_geom_bond_atom_site_label_2
_geom_bond_distance
Si1 C21 1.804(3)
Si1 C20 1.839(2)
Si1 C19 1.877(3)
Si1 C8 1.8808(11)
O1 C13 1.4310(19)
O1 C12 1.4512(16)
O2 C7 1.2165(14)
C1 C9 1.5254(14)
C1 C2 1.5533(14)
C1 C12 1.5675(15)
C1 C6 1.5689(14)
C2 C3 1.4931(17)
C2 C13 1.5092(18)
C3 C4 1.3329(19)
C4 C5 1.5125(17)
C5 C14 1.5346(19)
C5 C6 1.5745(15)
C6 C15 1.5380(15)
C6 C7 1.5465(14)
C7 C8 1.4762(15)
C8 C9 1.3514(15)
C9 C10 1.5017(16)
C10 C11 1.546(2)
C11 C12 1.5216(19)
C15 C16 1.5279(18)
C16 C17 1.516(2)
C17 C18 1.521(3)
